data_7703781
loop_
_publ_author_name
'Manankandayalage, Chamila P.'
'Unruh, Daniel K.'
'Krempner, Clemens'

_publ_section_title
;
 Boronic, diboronic and boric acid esters of 1,8-naphthalenediol -
 synthesis, structure and formation of boronium salts.
;
_journal_issue 15
_journal_name_full 'Dalton transactions (Cambridge, England : 2003)'
_journal_page_first 4834
_journal_page_last 4842
_journal_paper_doi 10.1039/d0dt00745e
_journal_volume 49
_journal_year 2020
_chemical_formula_sum 'C16 H6 B F5 O2'
_chemical_formula_weight 336.02
_space_group_IT_number 14
_space_group_name_Hall '-P 2ybc'
_space_group_name_H-M_alt 'P 1 21/c 1'
_symmetry_cell_setting monoclinic
_symmetry_Int_Tables_number 14
_symmetry_space_group_name_Hall '-P 2ybc'
_symmetry_space_group_name_H-M 'P 1 21/c 1'
_atom_sites_solution_hydrogens geom
_atom_sites_solution_primary dual
_atom_sites_solution_secondary difmap
_audit_creation_date 2019-10-29T13:49:35-00:00
_audit_creation_method 'WinGX routine CIF_UPDATE'
_audit_update_record
;
2019-10-30 deposited with the CCDC.	2020-03-16 downloaded from the CCDC.
;
_cell_angle_alpha 90
_cell_angle_beta 103.8492(7)
_cell_angle_gamma 90
_cell_formula_units_Z 4
_cell_length_a 9.30604(7)
_cell_length_b 9.01092(6)
_cell_length_c 15.64505(12)
_cell_measurement_reflns_used 15496
_cell_measurement_temperature 100(2)
_cell_measurement_theta_max 77.344
_cell_measurement_theta_min 4.863
_cell_volume 1273.792(17)
_computing_cell_refinement 'CrysAlisPro 1.171.40.59a (Rigaku OD, 2019)'
_computing_data_collection 'CrysAlisPro 1.171.40.59a (Rigaku OD, 2019)'
_computing_data_reduction 'CrysAlisPro 1.171.40.59a (Rigaku OD, 2019)'
_computing_structure_refinement 'SHELXL-2018/3 (Sheldrick, 2018)'
_computing_structure_solution 'SHELXT 2014/5 (Sheldrick, 2014)'
_diffrn_ambient_environment N~2~
_diffrn_ambient_temperature 100(2)
_diffrn_detector 'Hybrid Pixel Array Detector'
_diffrn_detector_area_resol_mean 10
_diffrn_detector_type HyPix
_diffrn_measured_fraction_theta_full 1
_diffrn_measured_fraction_theta_max 0.986
_diffrn_measurement_device 'four-circle diffractometer'
_diffrn_measurement_device_type 'XtaLAB Synergy, Dualflex, HyPix'
_diffrn_measurement_method '\w scans'
_diffrn_orient_matrix_type 'CrysAlisPro convention (1999,Acta A55,543-557)'
_diffrn_orient_matrix_UB_11 -0.0435439
_diffrn_orient_matrix_UB_12 0.0181155
_diffrn_orient_matrix_UB_13 -0.1008424
_diffrn_orient_matrix_UB_21 -0.116494
_diffrn_orient_matrix_UB_22 0.1168871
_diffrn_orient_matrix_UB_23 0.0086969
_diffrn_orient_matrix_UB_31 0.1165964
_diffrn_orient_matrix_UB_32 0.123472
_diffrn_orient_matrix_UB_33 0.0065736
_diffrn_radiation_monochromator mirror
_diffrn_radiation_probe x-ray
_diffrn_radiation_type CuK\a
_diffrn_radiation_wavelength 1.54178
_diffrn_reflns_av_R_equivalents 0.0366
_diffrn_reflns_av_unetI/netI 0.0424
_diffrn_reflns_Laue_measured_fraction_full 1
_diffrn_reflns_Laue_measured_fraction_max 0.986
_diffrn_reflns_limit_h_max 11
_diffrn_reflns_limit_h_min -10
_diffrn_reflns_limit_k_max 11
_diffrn_reflns_limit_k_min -11
_diffrn_reflns_limit_l_max 19
_diffrn_reflns_limit_l_min -19
_diffrn_reflns_number 23436
_diffrn_reflns_point_group_measured_fraction_full 1
_diffrn_reflns_point_group_measured_fraction_max 0.986
_diffrn_reflns_theta_full 67.679
_diffrn_reflns_theta_max 77.286
_diffrn_reflns_theta_min 4.894
_diffrn_source 'micro-focus sealed X-ray tube'
_diffrn_source_type 'PhotonJet (Cu) X-ray Source'
_exptl_absorpt_coefficient_mu 1.439
_exptl_absorpt_correction_T_max 1
_exptl_absorpt_correction_T_min 0.586
_exptl_absorpt_correction_type gaussian
_exptl_absorpt_process_details
;
        CrysAlisPro 1.171.40.59a (Rigaku Oxford Diffraction, 2019)
Numerical absorption correction based on gaussian integration over
                        a multifaceted crystal model
        Empirical absorption correction using spherical harmonics,
 implemented in SCALE3 ABSPACK scaling algorithm.
;
_exptl_crystal_colour 'clear colourless'
_exptl_crystal_density_diffrn 1.752
_exptl_crystal_description block
_exptl_crystal_F_000 672
_exptl_crystal_size_max 0.262
_exptl_crystal_size_mid 0.2
_exptl_crystal_size_min 0.113
_refine_diff_density_max 0.279
_refine_diff_density_min -0.326
_refine_diff_density_rms 0.076
_refine_ls_extinction_method none
_refine_ls_goodness_of_fit_ref 1.055
_refine_ls_hydrogen_treatment constr
_refine_ls_matrix_type full
_refine_ls_number_parameters 217
_refine_ls_number_reflns 2676
_refine_ls_number_restraints 0
_refine_ls_restrained_S_all 1.055
_refine_ls_R_factor_all 0.0341
_refine_ls_R_factor_gt 0.0329
_refine_ls_shift/su_max 0
_refine_ls_shift/su_mean 0
_refine_ls_structure_factor_coef Fsqd
_refine_ls_weighting_details 'w=1/[\s^2^(Fo^2^)+(0.0560P)^2^+0.4823P] where P=(Fo^2^+2Fc^2^)/3'
_refine_ls_weighting_scheme calc
_refine_ls_wR_factor_gt 0.0941
_refine_ls_wR_factor_ref 0.0955
_reflns_Friedel_coverage 0
_reflns_number_gt 2542
_reflns_number_total 2676
_reflns_threshold_expression 'I > 2\s(I)'
_cod_data_source_file d0dt00745e2.cif
_cod_data_source_block 2a
_cod_depositor_comments 'Adding full bibliography for 7703777--7703788.cif.'
_cod_original_cell_volume 1273.792(16)
_cod_original_sg_symbol_H-M 'P 21/c'
_cod_database_code 7703781
_shelx_estimated_absorpt_t_min 0.704
_shelx_estimated_absorpt_t_max 0.854
_shelx_shelxl_version_number 2018/3

loop_
_symmetry_equiv_pos_as_xyz
'x, y, z'
'-x, y+1/2, -z+1/2'
'-x, -y, -z'
'x, -y-1/2, z-1/2'

loop_
_atom_site_label
_atom_site_type_symbol
_atom_site_fract_x
_atom_site_fract_y
_atom_site_fract_z
_atom_site_U_iso_or_equiv
_atom_site_adp_type
_atom_site_occupancy
_atom_site_site_symmetry_order
_atom_site_calc_flag
_atom_site_refinement_flags_posn
_atom_site_refinement_flags_adp
_atom_site_refinement_flags_occupancy
_atom_site_disorder_assembly
_atom_site_disorder_group
F1 F 0.80961(7) 0.53625(7) 0.43678(4) 0.01703(17) Uani 1 1 d . . . . .
F2 F 1.01329(7) 0.72993(8) 0.51429(5) 0.02002(18) Uani 1 1 d . . . . .
F3 F 1.05900(8) 0.78735(8) 0.68943(5) 0.02388(18) Uani 1 1 d . . . . .
F4 F 0.89733(8) 0.64240(8) 0.78679(4) 0.02259(18) Uani 1 1 d . . . . .
F5 F 0.69106(7) 0.44763(8) 0.71137(4) 0.01871(17) Uani 1 1 d . . . . .
O1 O 0.53287(8) 0.29634(9) 0.57266(5) 0.01434(18) Uani 1 1 d . . . . .
O2 O 0.60327(9) 0.33702(9) 0.43655(5) 0.01497(18) Uani 1 1 d . . . . .
C1 C 0.42779(12) 0.19209(12) 0.53269(7) 0.0131(2) Uani 1 1 d . . . . .
C2 C 0.41254(11) 0.16010(12) 0.44266(7) 0.0134(2) Uani 1 1 d . . . . .
C3 C 0.50114(12) 0.23303(12) 0.39384(7) 0.0137(2) Uani 1 1 d . . . . .
C4 C 0.48932(12) 0.20328(13) 0.30697(7) 0.0166(2) Uani 1 1 d . . . . .
H4 H 0.549477 0.253962 0.275185 0.02 Uiso 1 1 calc R U . . .
C5 C 0.38563(13) 0.09537(13) 0.26511(7) 0.0182(2) Uani 1 1 d . . . . .
H5 H 0.377382 0.072813 0.204813 0.022 Uiso 1 1 calc R U . . .
C6 C 0.29665(13) 0.02259(13) 0.31006(7) 0.0176(2) Uani 1 1 d . . . . .
H6 H 0.227496 -0.048974 0.280387 0.021 Uiso 1 1 calc R U . . .
C7 C 0.30694(12) 0.05318(12) 0.40030(7) 0.0148(2) Uani 1 1 d . . . . .
C8 C 0.21872(12) -0.01692(13) 0.45121(8) 0.0167(2) Uani 1 1 d . . . . .
H8 H 0.147041 -0.088618 0.424623 0.02 Uiso 1 1 calc R U . . .
C9 C 0.23630(12) 0.01822(13) 0.53868(8) 0.0168(2) Uani 1 1 d . . . . .
H9 H 0.176066 -0.02969 0.571524 0.02 Uiso 1 1 calc R U . . .
C10 C 0.34190(12) 0.12398(12) 0.58083(7) 0.0153(2) Uani 1 1 d . . . . .
H10 H 0.352979 0.147238 0.641286 0.018 Uiso 1 1 calc R U . . .
C11 C 0.73954(12) 0.47986(12) 0.57013(7) 0.0136(2) Uani 1 1 d . . . . .
C12 C 0.82612(12) 0.55790(12) 0.52345(7) 0.0142(2) Uani 1 1 d . . . . .
C13 C 0.93263(12) 0.66020(12) 0.56223(8) 0.0158(2) Uani 1 1 d . . . . .
C14 C 0.95633(12) 0.68876(13) 0.65113(8) 0.0170(2) Uani 1 1 d . . . . .
C15 C 0.87407(13) 0.61500(13) 0.70042(7) 0.0169(2) Uani 1 1 d . . . . .
C16 C 0.76780(12) 0.51354(12) 0.65972(7) 0.0148(2) Uani 1 1 d . . . . .
B1 B 0.61911(13) 0.36334(13) 0.52427(8) 0.0133(2) Uani 1 1 d . . . . .

loop_
_atom_site_aniso_label
_atom_site_aniso_U_11
_atom_site_aniso_U_22
_atom_site_aniso_U_33
_atom_site_aniso_U_23
_atom_site_aniso_U_13
_atom_site_aniso_U_12
F1 0.0192(3) 0.0192(3) 0.0143(3) -0.0003(2) 0.0072(2) -0.0019(2)
F2 0.0180(3) 0.0191(4) 0.0255(4) 0.0026(3) 0.0102(3) -0.0040(3)
F3 0.0200(4) 0.0228(4) 0.0267(4) -0.0040(3) 0.0014(3) -0.0093(3)
F4 0.0249(4) 0.0269(4) 0.0143(3) -0.0032(3) 0.0014(3) -0.0042(3)
F5 0.0202(3) 0.0224(4) 0.0147(3) 0.0017(3) 0.0067(3) -0.0049(3)
O1 0.0154(4) 0.0141(4) 0.0138(4) -0.0020(3) 0.0042(3) -0.0025(3)
O2 0.0161(4) 0.0147(4) 0.0146(4) -0.0011(3) 0.0047(3) -0.0031(3)
C1 0.0122(5) 0.0111(5) 0.0159(5) -0.0003(4) 0.0030(4) 0.0009(4)
C2 0.0129(5) 0.0124(5) 0.0147(5) 0.0001(4) 0.0029(4) 0.0022(4)
C3 0.0131(5) 0.0114(5) 0.0161(5) 0.0001(4) 0.0026(4) 0.0012(4)
C4 0.0177(5) 0.0169(5) 0.0159(5) 0.0015(4) 0.0058(4) 0.0016(4)
C5 0.0211(6) 0.0190(6) 0.0137(5) -0.0015(4) 0.0025(4) 0.0028(4)
C6 0.0168(5) 0.0166(5) 0.0176(5) -0.0021(4) 0.0004(4) 0.0001(4)
C7 0.0137(5) 0.0130(5) 0.0172(5) 0.0000(4) 0.0026(4) 0.0019(4)
C8 0.0149(5) 0.0145(5) 0.0203(6) -0.0003(4) 0.0036(4) -0.0017(4)
C9 0.0160(5) 0.0152(5) 0.0207(6) 0.0022(4) 0.0071(4) -0.0002(4)
C10 0.0165(5) 0.0153(5) 0.0146(5) 0.0004(4) 0.0050(4) 0.0010(4)
C11 0.0131(5) 0.0123(5) 0.0156(5) 0.0009(4) 0.0039(4) 0.0016(4)
C12 0.0141(5) 0.0148(5) 0.0141(5) 0.0004(4) 0.0039(4) 0.0021(4)
C13 0.0136(5) 0.0144(5) 0.0210(6) 0.0030(4) 0.0073(4) 0.0002(4)
C14 0.0129(5) 0.0145(5) 0.0221(6) -0.0017(4) 0.0010(4) -0.0018(4)
C15 0.0171(5) 0.0175(5) 0.0149(5) -0.0007(4) 0.0015(4) 0.0014(4)
C16 0.0139(5) 0.0150(5) 0.0161(5) 0.0024(4) 0.0050(4) 0.0012(4)
B1 0.0130(5) 0.0113(5) 0.0162(6) 0.0011(4) 0.0045(4) 0.0027(4)

loop_
_atom_type_symbol
_atom_type_description
_atom_type_scat_dispersion_real
_atom_type_scat_dispersion_imag
_atom_type_scat_source
C C 0.0181 0.0091 'International Tables Vol C Tables 4.2.6.8 and 6.1.1.4'
H H 0 0 'International Tables Vol C Tables 4.2.6.8 and 6.1.1.4'
B B 0.009 0.0039 'International Tables Vol C Tables 4.2.6.8 and 6.1.1.4'
F F 0.0727 0.0534 'International Tables Vol C Tables 4.2.6.8 and 6.1.1.4'
O O 0.0492 0.0322 'International Tables Vol C Tables 4.2.6.8 and 6.1.1.4'

loop_
_exptl_crystal_face_index_h
_exptl_crystal_face_index_k
_exptl_crystal_face_index_l
_exptl_crystal_face_perp_dist
4 4 -4 0.1053
1 3 -9 0.1137
-2 0 -9 0.0848
-4 -3 -3 0.0937
0 -2 9 0.1079
-6 -1 4 0.0464
-4 4 4 0.1255
5 3 -3 0.0876
6 0 -4 0.0833
2 -5 -4 0.1164
5 1 2 0.0609
4 -4 4 0.1047
-2 -6 2 0.1283
-6 -1 -1 0.057
-5 2 -2 0.0781
0 6 -3 0.1099
6 1 1 0.0556
1 -3 8 0.1033
3 4 4 0.119
1 3 8 0.1126
-2 0 10 0.0836
2 0 -10 0.112
0 5 5 0.1284
-5 3 -2 0.0771
6 0 1 0.0555
-1 5 -5 0.1087
-5 0 -3 0.0599
4 0 -9 0.107
1 0 9 0.0889

loop_
_geom_angle_atom_site_label_1
_geom_angle_atom_site_label_2
_geom_angle_atom_site_label_3
_geom_angle
_geom_angle_site_symmetry_1
_geom_angle_site_symmetry_3
_geom_angle_publ_flag
B1 O1 C1 119.42(9) . . ?
B1 O2 C3 119.89(9) . . ?
C10 C1 O1 119.72(10) . . ?
C10 C1 C2 121.70(10) . . ?
O1 C1 C2 118.57(10) . . ?
C1 C2 C3 120.82(10) . . ?
C1 C2 C7 119.78(10) . . ?
C3 C2 C7 119.40(10) . . ?
C4 C3 O2 119.71(10) . . ?
C4 C3 C2 121.94(10) . . ?
O2 C3 C2 118.36(10) . . ?
C3 C4 C5 118.66(10) . . ?
C3 C4 H4 120.7 . . ?
C5 C4 H4 120.7 . . ?
C6 C5 C4 121.24(10) . . ?
C6 C5 H5 119.4 . . ?
C4 C5 H5 119.4 . . ?
C5 C6 C7 120.73(10) . . ?
C5 C6 H6 119.6 . . ?
C7 C6 H6 119.6 . . ?
C6 C7 C8 124.11(10) . . ?
C6 C7 C2 118.02(10) . . ?
C8 C7 C2 117.87(10) . . ?
C9 C8 C7 120.53(10) . . ?
C9 C8 H8 119.7 . . ?
C7 C8 H8 119.7 . . ?
C8 C9 C10 121.54(10) . . ?
C8 C9 H9 119.2 . . ?
C10 C9 H9 119.2 . . ?
C1 C10 C9 118.57(10) . . ?
C1 C10 H10 120.7 . . ?
C9 C10 H10 120.7 . . ?
C16 C11 C12 114.90(10) . . ?
C16 C11 B1 122.95(10) . . ?
C12 C11 B1 122.15(10) . . ?
F1 C12 C13 115.92(10) . . ?
F1 C12 C11 120.88(10) . . ?
C13 C12 C11 123.20(10) . . ?
F2 C13 C14 120.13(10) . . ?
F2 C13 C12 120.42(10) . . ?
C14 C13 C12 119.45(10) . . ?
F3 C14 C13 120.04(10) . . ?
F3 C14 C15 120.14(10) . . ?
C13 C14 C15 119.82(11) . . ?
F4 C15 C14 119.84(10) . . ?
F4 C15 C16 120.72(10) . . ?
C14 C15 C16 119.44(10) . . ?
F5 C16 C15 116.15(10) . . ?
F5 C16 C11 120.67(10) . . ?
C15 C16 C11 123.18(10) . . ?
O2 B1 O1 122.88(10) . . ?
O2 B1 C11 117.82(10) . . ?
O1 B1 C11 119.27(10) . . ?

loop_
_geom_bond_atom_site_label_1
_geom_bond_atom_site_label_2
_geom_bond_distance
_geom_bond_site_symmetry_2
_geom_bond_publ_flag
F1 C12 1.3418(12) . ?
F2 C13 1.3381(13) . ?
F3 C14 1.3368(13) . ?
F4 C15 1.3392(13) . ?
F5 C16 1.3385(13) . ?
O1 B1 1.3684(15) . ?
O1 C1 1.3917(13) . ?
O2 B1 1.3655(14) . ?
O2 C3 1.3870(13) . ?
C1 C10 1.3678(15) . ?
C1 C2 1.4112(15) . ?
C2 C3 1.4130(15) . ?
C2 C7 1.4218(15) . ?
C3 C4 1.3637(16) . ?
C4 C5 1.4152(16) . ?
C4 H4 0.95 . ?
C5 C6 1.3744(17) . ?
C5 H5 0.95 . ?
C6 C7 1.4191(15) . ?
C6 H6 0.95 . ?
C7 C8 1.4214(16) . ?
C8 C9 1.3757(16) . ?
C8 H8 0.95 . ?
C9 C10 1.4137(16) . ?
C9 H9 0.95 . ?
C10 H10 0.95 . ?
C11 C16 1.3962(15) . ?
C11 C12 1.3996(15) . ?
C11 B1 1.5775(16) . ?
C12 C13 1.3829(16) . ?
C13 C14 1.3792(16) . ?
C14 C15 1.3803(17) . ?
C15 C16 1.3849(16) . ?
